data_2225234
loop_
_publ_author_name
'F\'abry, Jan'
'Krupkov\'a, Radmila'
'C\'isa\<rov\'a, Ivana'

_publ_section_title
;
 Dipotassium zinc tetraiodate(V) dihydrate
;
_journal_coeditor_code FJ2279
_journal_issue 3
_journal_name_full 'Acta Crystallographica Section E'
_journal_page_first i22
_journal_page_last i23
_journal_paper_doi 10.1107/S1600536810006008
_journal_volume 66
_journal_year 2010
_chemical_formula_iupac 'K2 Zn (I O3)4, 2H2 O'
_chemical_formula_moiety '2K, Zn, 4(I O3), 2(H2 O)'
_chemical_formula_structural '2(H2 O), 4(I O3), 2K, Zn'
_chemical_formula_sum 'H4 I4 K2 O14 Zn'
_chemical_formula_weight 879.2
_chemical_name_systematic
;
dipotassium zinc tetraiodate(V) dihydrate
;
_space_group_IT_number 5
_symmetry_cell_setting monoclinic
_symmetry_space_group_name_Hall 'C 2y'
_symmetry_space_group_name_H-M 'C 1 2 1'
_atom_sites_solution_hydrogens difmap
_atom_sites_solution_primary direct
_atom_sites_solution_secondary difmap
_cell_angle_alpha 90
_cell_angle_beta 126.5726(13)
_cell_angle_gamma 90
_cell_formula_units_Z 2
_cell_length_a 13.8044(3)
_cell_length_b 7.7285(2)
_cell_length_c 8.2860(2)
_cell_measurement_reflns_used 8075
_cell_measurement_temperature 295
_cell_measurement_theta_max 27.48
_cell_measurement_theta_min 2.91
_cell_volume 709.95(3)
_computing_cell_refinement 'COLLECT (Nonius, 2000) and HKL DENZO and SCALEPACK (Otwinowski & Minor, 1997)'
_computing_data_collection 'COLLECT (Nonius, 2000) and HKL DENZO and SCALEPACK (Otwinowski & Minor, 1997)'
_computing_data_reduction 'COLLECT (Nonius, 2000) and HKL DENZO and SCALEPACK (Otwinowski & Minor, 1997)'
_computing_molecular_graphics 'Spek (2009)'
_computing_publication_material '<i>JANA2006</i> (Pet\<r\'i\<cek <i>et al.</i>, 2006)'
_computing_structure_refinement '<i>JANA2006</i> (Pet\<r\'i\<cek <i>et al.</i>, 2006)'
_computing_structure_solution 'SIR97 (Altomare <i>et al.</i>, 1999)'
_diffrn_ambient_temperature 295
_diffrn_detector_area_resol_mean 9.091
_diffrn_measured_fraction_theta_full 0.999
_diffrn_measured_fraction_theta_max 0.999
_diffrn_measurement_device '\k-geometry diffractometer'
_diffrn_measurement_device_type 'Nonius KappaCCD area-detector'
_diffrn_measurement_method '\f and \w scans'
_diffrn_radiation_monochromator graphite
_diffrn_radiation_source 'X-ray tube'
_diffrn_radiation_type 'Mo K\a'
_diffrn_radiation_wavelength 0.71069
_diffrn_reflns_av_R_equivalents 0.0447
_diffrn_reflns_av_sigmaI/netI 0.0191
_diffrn_reflns_limit_h_max 17
_diffrn_reflns_limit_h_min -17
_diffrn_reflns_limit_k_max 10
_diffrn_reflns_limit_k_min -10
_diffrn_reflns_limit_l_max 10
_diffrn_reflns_limit_l_min -10
_diffrn_reflns_number 11909
_diffrn_reflns_theta_full 27.45
_diffrn_reflns_theta_max 27.45
_diffrn_reflns_theta_min 3.06
_diffrn_standards_number 0
_exptl_absorpt_coefficient_mu 11.082
_exptl_absorpt_correction_T_max 0.58133
_exptl_absorpt_correction_T_min 0.24069
_exptl_absorpt_correction_type gaussian
_exptl_absorpt_process_details '(Coppens, 1970)'
_exptl_crystal_colour colourless
_exptl_crystal_density_diffrn 4.11154(18)
_exptl_crystal_density_method 'not measured'
_exptl_crystal_description prism
_exptl_crystal_F_000 792
_exptl_crystal_size_max 0.170
_exptl_crystal_size_mid 0.120
_exptl_crystal_size_min 0.051
_refine_diff_density_max 0.60
_refine_diff_density_min -0.61
_refine_ls_abs_structure_details 'Flack (1983), 761 Friedel pairs'
_refine_ls_abs_structure_Flack -0.01(3)
_refine_ls_extinction_coef 104E1(4)
_refine_ls_extinction_method 'B-C type 1 Lorentzian isotropic (Becker & Coppens, 1974)'
_refine_ls_goodness_of_fit_ref 1.72
_refine_ls_hydrogen_treatment mixed
_refine_ls_number_constraints 3
_refine_ls_number_parameters 105
_refine_ls_number_reflns 1639
_refine_ls_number_restraints 4
_refine_ls_R_factor_all 0.0194
_refine_ls_R_factor_gt 0.0187
_refine_ls_shift/su_max 0.0395
_refine_ls_shift/su_mean 0.0011
_refine_ls_structure_factor_coef Fsqd
_refine_ls_weighting_details w=1/(\s^2^(I)+0.0004I^2^)
_refine_ls_weighting_scheme sigma
_refine_ls_wR_factor_gt 0.0508
_refine_ls_wR_factor_ref 0.0545
_reflns_number_gt 1595
_reflns_number_total 1639
_reflns_threshold_expression I>3\s(I)
_cod_data_source_file fj2279.cif
_cod_data_source_block I
_cod_original_formula_sum 'H4 I4 K2 O14 Zn1'
_cod_database_code 2225234
_cod_database_fobs_code 2225234

loop_
_symmetry_equiv_pos_site_id
_symmetry_equiv_pos_as_xyz
1 x,y,z
2 -x,y,-z
3 x+1/2,y+1/2,z
4 -x+1/2,y+1/2,-z

loop_
_atom_site_type_symbol
_atom_site_label
_atom_site_fract_x
_atom_site_fract_y
_atom_site_fract_z
_atom_site_U_iso_or_equiv
_atom_site_adp_type
_atom_site_calc_flag
_atom_site_refinement_flags
_atom_site_occupancy
_atom_site_disorder_assembly
_atom_site_disorder_group
K K1 0.5 0.0000(3) 0 0.0217(9) Uani d . 1 . .
K K2 0.5 0.5290(3) 0 0.0239(10) Uani d . 1 . .
I I1 0.73832(3) 0.270215 0.98624(4) 0.01481(16) Uani d . 1 . .
I I2 0.27889(3) 0.28124(7) 0.51786(4) 0.01419(16) Uani d . 1 . .
Zn Zn 0.5 0.45608(17) 0.5 0.0173(4) Uani d . 1 . .
O O1 0.8188(3) 0.2594(6) 0.8770(5) 0.0199(17) Uani d . 1 . .
O O2 0.3446(3) 0.2678(6) 0.7822(5) 0.0230(16) Uani d . 1 . .
O O3 0.6415(4) 0.0814(5) 0.8708(5) 0.0220(19) Uani d . 1 . .
O O4 0.1355(4) 0.3798(5) 0.4160(6) 0.023(2) Uani d . 1 . .
O O5 0.3581(3) 0.4756(5) 0.5308(5) 0.0201(18) Uani d . 1 . .
O O6 0.6246(4) 0.4346(5) 0.8313(5) 0.0207(18) Uani d . 1 . .
O O7 0.5 0.7158(7) 0.5 0.039(4) Uani d . 1 . .
O O8 0.5 0.1904(7) 0.5 0.033(3) Uani d . 1 . .
H H1O8 0.471(6) 0.1269(7) 0.3979(19) 0.05 Uiso d . 1 . .
H H1O7 0.478(7) 0.7793(7) 0.556(10) 0.0591 Uiso d . 1 . .

loop_
_atom_site_aniso_label
_atom_site_aniso_U_11
_atom_site_aniso_U_22
_atom_site_aniso_U_33
_atom_site_aniso_U_12
_atom_site_aniso_U_13
_atom_site_aniso_U_23
_atom_site_aniso_type_symbol
K1 0.0231(11) 0.0199(9) 0.0240(8) 0 0.0151(8) 0 K
K2 0.0164(10) 0.0199(9) 0.0345(10) 0 0.0148(9) 0 K
I1 0.01408(17) 0.0169(2) 0.01324(16) 0.0000(2) 0.00804(13) 0.00000(15) I
I2 0.01437(18) 0.01408(19) 0.01467(16) 0.00005(19) 0.00895(13) 0.00057(14) I
Zn 0.0182(5) 0.0151(4) 0.0223(4) 0 0.0142(4) 0 Zn
O1 0.0197(17) 0.0216(19) 0.0229(17) 0.0030(18) 0.0152(15) 0.0003(16) O
O2 0.0221(18) 0.0275(19) 0.0177(16) -0.005(2) 0.0111(14) -0.0010(18) O
O3 0.022(2) 0.0181(18) 0.0195(18) 0.0001(17) 0.0090(18) 0.0001(15) O
O4 0.017(2) 0.024(2) 0.031(2) 0.0035(15) 0.0160(18) 0.0061(15) O
O5 0.0208(19) 0.0138(18) 0.0319(19) -0.0002(15) 0.0191(17) -0.0002(15) O
O6 0.017(2) 0.0214(19) 0.0191(17) 0.0056(17) 0.0080(16) 0.0004(15) O
O7 0.052(4) 0.017(3) 0.082(5) 0 0.058(4) 0 O
O8 0.041(4) 0.016(3) 0.024(3) 0 0.009(3) 0 O

loop_
_atom_type_symbol
_atom_type_scat_dispersion_real
_atom_type_scat_dispersion_imag
_atom_type_scat_source
K 0.201 0.249 'International Tables Vol C tables 4.2.6.8 and 6.1.1.1'
H 0.000 0.000 'International Tables Vol C tables 4.2.6.8 and 6.1.1.1'
Cl 0.148 0.159 'International Tables Vol C tables 4.2.6.8 and 6.1.1.1'
I -0.474 1.812 'International Tables Vol C tables 4.2.6.8 and 6.1.1.1'
O 0.011 0.006 'International Tables Vol C tables 4.2.6.8 and 6.1.1.1'
Zn 0.284 1.430 'International Tables Vol C tables 4.2.6.8 and 6.1.1.1'

loop_
_geom_angle_atom_site_label_1
_geom_angle_atom_site_label_2
_geom_angle_atom_site_label_3
_geom_angle_site_symmetry_1
_geom_angle_site_symmetry_2
_geom_angle_site_symmetry_3
_geom_angle
_geom_angle_publ_flag
H1o7 O7 H1o7 . . 2_656 109(6) .
H1o8 O8 H1o8 . . 2_656 109.0(13) .
O1 K1 O1 3_444 . 4_646 95.96(14) .
O1 K1 O2 3_444 . 1_554 94.78(12) .
O1 K1 O2 3_444 . 2_656 157.90(15) .
O1 K1 O3 3_444 . 1_554 133.68(13) .
O1 K1 O3 3_444 . 2_656 67.05(13) .
O1 K1 O4 3_444 . 3_545 91.35(12) .
O1 K1 O4 3_444 . 4_545 63.35(14) .
O1 K1 O2 4_646 . 1_554 157.90(15) .
O1 K1 O2 4_646 . 2_656 94.78(12) .
O1 K1 O3 4_646 . 1_554 67.05(13) .
O1 K1 O3 4_646 . 2_656 133.68(13) .
O1 K1 O4 4_646 . 3_545 63.35(14) .
O1 K1 O4 4_646 . 4_545 91.35(12) .
O2 K1 O2 1_554 . 2_656 82.07(13) .
O2 K1 O3 1_554 . 1_554 91.68(14) .
O2 K1 O3 1_554 . 2_656 68.40(13) .
O2 K1 O4 1_554 . 3_545 135.62(14) .
O2 K1 O4 1_554 . 4_545 76.36(11) .
O2 K1 O3 2_656 . 1_554 68.40(13) .
O2 K1 O3 2_656 . 2_656 91.68(14) .
O2 K1 O4 2_656 . 3_545 76.36(11) .
O2 K1 O4 2_656 . 4_545 135.62(14) .
O3 K1 O3 1_554 . 2_656 154.04(14) .
O3 K1 O4 1_554 . 3_545 114.81(13) .
O3 K1 O4 1_554 . 4_545 73.91(13) .
O3 K1 O4 2_656 . 3_545 73.91(13) .
O3 K1 O4 2_656 . 4_545 114.81(13) .
O4 K1 O4 3_545 . 4_545 142.99(13) .
O1 K2 O1 3_454 . 4_656 98.42(15) .
O1 K2 O2 3_454 . 1_554 92.96(12) .
O1 K2 O2 3_454 . 2_656 157.39(15) .
O1 K2 O5 3_454 . 1_554 82.40(11) .
O1 K2 O5 3_454 . 2_656 107.60(12) .
O1 K2 O6 3_454 . 1_554 131.60(13) .
O1 K2 O6 3_454 . 2_656 70.54(13) .
O1 K2 O2 4_656 . 1_554 157.39(15) .
O1 K2 O2 4_656 . 2_656 92.96(12) .
O1 K2 O5 4_656 . 1_554 107.60(12) .
O1 K2 O5 4_656 . 2_656 82.40(11) .
O1 K2 O6 4_656 . 1_554 70.54(13) .
O1 K2 O6 4_656 . 2_656 131.60(13) .
O2 K2 O2 1_554 . 2_656 83.50(13) .
O2 K2 O5 1_554 . 1_554 54.54(12) .
O2 K2 O5 1_554 . 2_656 112.69(13) .
O2 K2 O6 1_554 . 1_554 87.30(14) .
O2 K2 O6 1_554 . 2_656 70.70(13) .
O2 K2 O5 2_656 . 1_554 112.69(13) .
O2 K2 O5 2_656 . 2_656 54.54(12) .
O2 K2 O6 2_656 . 1_554 70.70(13) .
O2 K2 O6 2_656 . 2_656 87.30(14) .
O5 K2 O5 1_554 . 2_656 165.03(13) .
O5 K2 O6 1_554 . 1_554 58.89(11) .
O5 K2 O6 1_554 . 2_656 116.79(11) .
O5 K2 O6 2_656 . 1_554 116.79(11) .
O5 K2 O6 2_656 . 2_656 58.89(11) .
O6 K2 O6 1_554 . 2_656 150.67(15) .
O5 Zn O5 . . 2_656 171.86(15) .
O5 Zn O6 . . . 86.97(18) .
O5 Zn O6 . . 2_656 93.64(18) .
O5 Zn O7 . . . 85.93(10) .
O5 Zn O8 . . . 94.07(10) .
O5 Zn O6 2_656 . . 93.64(18) .
O5 Zn O6 2_656 . 2_656 86.97(18) .
O5 Zn O7 2_656 . . 85.93(10) .
O5 Zn O8 2_656 . . 94.07(10) .
O6 Zn O6 . . 2_656 171.39(16) .
O6 Zn O7 . . . 94.30(11) .
O6 Zn O8 . . . 85.70(11) .
O6 Zn O7 2_656 . . 94.30(11) .
O6 Zn O8 2_656 . . 85.70(11) .
O7 Zn O8 . . . 180 .
O1 I1 O2 . . 2_657 169.37(11) .
O1 I1 O3 . . . 100.2(2) .
O1 I1 O3 . . 4_657 82.15(18) .
O1 I1 O6 . . . 102.0(2) .
O1 I1 O6 . . 4_647 79.79(17) .
O1 I1 O8 . . . 81.25(8) .
O2 I1 O3 2_657 . . 83.2(2) .
O2 I1 O3 2_657 . 4_657 95.72(15) .
O2 I1 O6 2_657 . . 87.4(2) .
O2 I1 O6 2_657 . 4_647 92.39(14) .
O2 I1 O8 2_657 . . 108.21(6) .
O3 I1 O3 . . 4_657 172.60(14) .
O3 I1 O6 . . . 97.71(16) .
O3 I1 O6 . . 4_647 67.69(14) .
O3 I1 O8 . . . 49.04(14) .
O3 I1 O6 4_657 . . 74.92(14) .
O3 I1 O6 4_657 . 4_647 119.70(10) .
O3 I1 O8 4_657 . . 125.11(11) .
O6 I1 O6 . . 4_647 165.29(13) .
O6 I1 O8 . . . 58.30(14) .
O6 I1 O8 4_647 . . 108.09(11) .
O1 I2 O2 2_656 . . 173.13(18) .
O1 I2 O4 2_656 . . 80.92(18) .
O1 I2 O4 2_656 . 4_546 90.78(12) .
O1 I2 O5 2_656 . . 88.38(16) .
O1 I2 O5 2_656 . 4_546 88.12(13) .
O1 I2 O8 2_656 . . 74.54(9) .
O2 I2 O4 . . . 102.2(2) .
O2 I2 O4 . . 4_546 82.61(17) .
O2 I2 O5 . . . 97.22(19) .
O2 I2 O5 . . 4_546 86.36(17) .
O2 I2 O8 . . . 103.80(15) .
O4 I2 O4 . . 4_546 132.34(15) .
O4 I2 O5 . . . 97.63(19) .
O4 I2 O5 . . 4_546 80.51(16) .
O4 I2 O8 . . . 151.77(18) .
O4 I2 O5 4_546 . . 129.17(17) .
O4 I2 O5 4_546 . 4_546 52.21(12) .
O4 I2 O8 4_546 . . 62.61(14) .
O5 I2 O5 . . 4_546 176.26(13) .
O5 I2 O8 . . . 68.31(19) .
O5 I2 O8 4_546 . . 111.94(14) .

loop_
_geom_bond_atom_site_label_1
_geom_bond_atom_site_label_2
_geom_bond_site_symmetry_1
_geom_bond_site_symmetry_2
_geom_bond_distance
_geom_bond_publ_flag
K1 O1 . 3_444 2.778(4) .
K1 O1 . 4_646 2.778(4) .
K1 O2 . 1_554 2.744(4) .
K1 O2 . 2_656 2.744(4) .
K1 O3 . 1_554 2.802(6) .
K1 O3 . 2_656 2.802(6) .
K1 O4 . 3_545 2.925(4) .
K1 O4 . 4_545 2.925(4) .
K2 O1 . 3_454 2.726(4) .
K2 O1 . 4_656 2.726(4) .
K2 O2 . 1_554 2.706(4) .
K2 O2 . 2_656 2.706(4) .
K2 O5 . 1_554 3.170(4) .
K2 O5 . 2_656 3.170(4) .
K2 O6 . 1_554 2.883(6) .
K2 O6 . 2_656 2.883(6) .
I1 O1 . . 1.805(5) .
I1 O2 . 2_657 2.758(5) .
I1 O3 . . 1.818(4) .
I1 O3 . 4_657 2.756(4) .
I1 O6 . . 1.823(4) .
I1 O6 . 4_647 3.031(4) .
I2 O1 . 2_656 2.701(4) .
I2 O2 . . 1.807(4) .
I2 O4 . . 1.795(5) .
I2 O4 . 4_546 3.248(4) .
I2 O5 . . 1.823(4) .
I2 O5 . 4_546 2.900(4) .
I2 O8 . . 3.2202(13) .
Zn O5 . . 2.126(6) .
Zn O5 . 2_656 2.126(6) .
Zn O6 . . 2.212(3) .
Zn O6 . 2_656 2.212(3) .
Zn O7 . . 2.007(6) .
Zn O8 . . 2.053(6) .
O7 H1o7 . . 0.85(9) .
O7 H1o7 . 2_656 0.85(9) .
O8 H1o8 . . 0.845(16) .
O8 H1o8 . 2_656 0.845(16) .

loop_
_geom_hbond_atom_site_label_D
_geom_hbond_atom_site_label_H
_geom_hbond_atom_site_label_A
_geom_hbond_site_symmetry_H
_geom_hbond_site_symmetry_A
_geom_hbond_distance_DH
_geom_hbond_distance_HA
_geom_hbond_distance_DA
_geom_hbond_angle_DHA
_geom_hbond_publ_flag
O7 H1O7 O4 . 4_556 0.85(9) 1.88(10) 2.672(6) 155(5) yes
O7 H1O7 O4 2_656 3_555 0.85(9) 1.88(10) 2.672(6) 155(5) yes
O8 H1O8 O3 . 2_656 0.845(16) 1.837(16) 2.610(4) 151(4) yes
O8 H1O8 I1 . 2_656 0.845(16) 2.96(3) 3.4119(10) 116(3) yes

loop_
_geom_torsion_atom_site_label_1
_geom_torsion_atom_site_label_2
_geom_torsion_atom_site_label_3
_geom_torsion_atom_site_label_4
_geom_torsion_site_symmetry_1
_geom_torsion_site_symmetry_2
_geom_torsion_site_symmetry_3
_geom_torsion_site_symmetry_4
_geom_torsion
_geom_torsion_publ_flag
? ? ? ? ? ? ? ? ? ?
